data_4128307
loop_
_publ_author_name
'Wierschen, Andreas L.'
'Romano, Neyen'
'Lee, Stephen J.'
'Gagn\'e, Michel R'

_publ_section_title
;
 Silylpalladium Cations Enable the Oxidative Addition of
 C(sp<sup>3</sup>)-O Bonds.
;
_journal_issue 40
_journal_name_full 'Journal of the American Chemical Society'
_journal_page_first 16024
_journal_page_last 16032
_journal_paper_doi 10.1021/jacs.9b08178
_journal_volume 141
_journal_year 2019
_chemical_formula_moiety 'C79.50 H54 B1 Cl1 F24 O1 P2 Pd1'
_chemical_formula_sum 'C79.5 H54 B Cl F24 O P2 Pd'
_chemical_formula_weight 1695.86
_space_group_IT_number 2
_space_group_name_Hall '-P 1'
_space_group_name_H-M_alt 'P -1'
_symmetry_cell_setting triclinic
_symmetry_space_group_name_Hall '-P 1'
_symmetry_space_group_name_H-M 'P -1'
_atom_sites_solution_hydrogens difmap
_atom_sites_solution_primary other
_audit_creation_date 2019-05-08
_audit_creation_method CRYSTALS_ver_14.61_build_6236
_cell_angle_alpha 115.2667(13)
_cell_angle_beta 96.9948(16)
_cell_angle_gamma 103.7856(18)
_cell_formula_units_Z 2
_cell_length_a 14.6401(3)
_cell_length_b 17.2051(4)
_cell_length_c 17.9300(4)
_cell_measurement_reflns_used 8314
_cell_measurement_temperature 150
_cell_measurement_theta_max 67
_cell_measurement_theta_min 3
_cell_volume 3836.00(17)
_computing_cell_refinement 'Apex2 (Bruker AXS, 2006)'
_computing_data_collection 'Apex2 (Bruker AXS, 2006)'
_computing_data_reduction 'Apex2 (Bruker AXS, 2006)'
_computing_molecular_graphics 'CAMERON (Watkin et al., 1996)'
_computing_publication_material 'CRYSTALS (Betteridge et al., 2003)'
_computing_structure_refinement 'CRYSTALS (Betteridge et al., 2003)'
_computing_structure_solution 'Superflip (Palatinus & Chapuis, 2007)'
_diffrn_ambient_temperature 150
_diffrn_measured_fraction_theta_full 0.995
_diffrn_measured_fraction_theta_max 0.965
_diffrn_measurement_device Area
_diffrn_measurement_device_type 'Bruker Kappa Apex2'
_diffrn_measurement_method '\f & \w scans'
_diffrn_radiation_monochromator graphite
_diffrn_radiation_type 'Cu K\a'
_diffrn_radiation_wavelength 1.54180
_diffrn_reflns_av_R_equivalents 0.061
_diffrn_reflns_limit_h_max 17
_diffrn_reflns_limit_h_min -17
_diffrn_reflns_limit_k_max 20
_diffrn_reflns_limit_k_min -20
_diffrn_reflns_limit_l_max 21
_diffrn_reflns_limit_l_min -21
_diffrn_reflns_number 60658
_diffrn_reflns_theta_full 26.132
_diffrn_reflns_theta_max 67.005
_diffrn_reflns_theta_min 2.818
_diffrn_standards_number 0
_exptl_absorpt_coefficient_mu 3.581
_exptl_absorpt_correction_T_max 0.83
_exptl_absorpt_correction_T_min 0.73
_exptl_absorpt_correction_type multi-scan
_exptl_absorpt_process_details 'SADABS (Siemens, 1996)'
_exptl_crystal_colour yellow
_exptl_crystal_density_diffrn 1.468
_exptl_crystal_density_method 'not measured'
_exptl_crystal_description 'plate fragment'
_exptl_crystal_F_000 1706.000
_exptl_crystal_size_max 0.382
_exptl_crystal_size_mid 0.089
_exptl_crystal_size_min 0.052
_refine_diff_density_max 1.51
_refine_diff_density_min -0.96
_refine_ls_extinction_method None
_refine_ls_goodness_of_fit_ref 1.0248
_refine_ls_hydrogen_treatment constr
_refine_ls_matrix_type full
_refine_ls_number_parameters 1178
_refine_ls_number_reflns 13175
_refine_ls_number_restraints 474
_refine_ls_R_factor_all 0.0751
_refine_ls_R_factor_gt 0.0658
_refine_ls_shift/su_max 0.0463905
_refine_ls_shift/su_mean 0.0013169
_refine_ls_structure_factor_coef Fsqd
_refine_ls_weighting_details
;
 Method= Modified Sheldrick 
 w=1/[\s^2^(F^2^) + ( 0.08P)^2^ + 9.53P] 
 ,where P=(max(Fo^2^,0) + 2Fc^2^)/3 
;
_refine_ls_weighting_scheme calc
_refine_ls_wR_factor_all 0.1781
_refine_ls_wR_factor_gt 0.1709
_refine_ls_wR_factor_ref 0.1781
_reflns_limit_h_max 17
_reflns_limit_h_min -17
_reflns_limit_k_max 18
_reflns_limit_k_min -20
_reflns_limit_l_max 21
_reflns_limit_l_min 0
_reflns_number_gt 11294
_reflns_number_total 13236
_reflns_threshold_expression I>2.0\s(I)
_oxford_diffrn_Wilson_B_factor 0.00
_oxford_diffrn_Wilson_scale 0.00
_oxford_refine_ls_r_factor_ref 0.0751
_oxford_refine_ls_scale 0.09451(3)
_oxford_reflns_number_all 13175
_oxford_reflns_threshold_expression_ref I>-3.0\s(I)
_oxford_structure_analysis_title '19019a_0m in P-1'
_cod_data_source_file ja9b08178_si_002.cif
_cod_data_source_block global
_cod_depositor_comments
;
The following automatic conversions were performed:

'_atom_sites_solution_primary' value 'Other' changed to 'other'
according to
/home/data/users/saulius/crontab/automatic-downloads/current/ACS/lib/dictionaries/cif_core.dic
dictionary named 'cif_core.dic' version 2.4.2 from 2011-04-26.

Automatic conversion script
Id: cif_fix_values 4973 2017-02-22 13:04:09Z antanas 
;
_cod_original_sg_symbol_H-M 'P -1 '
_cod_original_formula_sum 'C79.50 H54 B1 Cl1 F24 O1 P2 Pd1'
_cod_database_code 4128307

loop_
_symmetry_equiv_pos_as_xyz
x,y,z
-x,-y,-z

loop_
_atom_site_label
_atom_site_type_symbol
_atom_site_fract_x
_atom_site_fract_y
_atom_site_fract_z
_atom_site_U_iso_or_equiv
_atom_site_occupancy
_atom_site_adp_type
_atom_site_refinement_flags_posn
_atom_site_refinement_flags_adp
_atom_site_refinement_flags_occupancy
_atom_site_disorder_assembly
_atom_site_disorder_group
Pd1 Pd 0.58227(3) 0.16927(2) 0.36531(2) 0.0415 1.0000 Uani . . . . .
Cl1 Cl 0.8121(7) 0.2900(6) 0.3650(6) 0.183(3) 0.5000 Uiso D . . . .
Cl2 Cl 0.9496(10) 0.4281(9) 0.3535(10) 0.274(5) 0.5000 Uiso D . . . .
P1 P 0.54978(8) 0.10726(8) 0.21834(7) 0.0343 1.0000 Uani . . . . .
P2 P 0.56142(10) 0.31666(8) 0.42064(8) 0.0415 1.0000 Uani . . . . .
F1 F 1.2834(6) 1.0390(5) 0.5338(5) 0.1027 0.583(5) Uani D U P 1 1
F2 F 1.1840(5) 1.1061(4) 0.5151(4) 0.1369 1.0000 Uani D U . . .
F3 F 1.2537(5) 1.0541(5) 0.4230(5) 0.1132 0.583(5) Uani D U P 1 1
F4 F 1.0363(6) 0.7844(5) 0.5540(6) 0.0870 0.583(5) Uani D U P 1 1
F5 F 0.9580(5) 0.8756(5) 0.5846(4) 0.0857 0.583(5) Uani D U P 1 1
F6 F 0.8903(5) 0.7452(4) 0.4817(4) 0.0819 0.583(5) Uani D U P 1 1
F7 F 0.6195(3) 0.8123(3) 0.2939(2) 0.0920 1.0000 Uani D U . . .
F8 F 0.6454(3) 0.7280(3) 0.3425(2) 0.0828 1.0000 Uani D U . . .
F9 F 0.5240(3) 0.6760(3) 0.2373(2) 0.1094 1.0000 Uani D U . . .
F10 F 0.5734(8) 0.5551(10) -0.0520(5) 0.0600 0.77(7) Uani D U P 1 3
F11 F 0.6182(16) 0.4573(3) -0.0295(3) 0.0703 0.77(7) Uani D U P 1 3
F12 F 0.7131(6) 0.5405(10) -0.0683(3) 0.0693 0.77(7) Uani D U P 1 3
F13 F 1.0193(4) 0.4550(2) 0.1855(3) 0.0787 0.834(6) Uani D U P 1 5
F14 F 0.9410(3) 0.4169(2) 0.0635(3) 0.0718 0.834(6) Uani D U P 1 5
F15 F 1.0878(3) 0.4196(3) 0.0829(4) 0.0998 0.834(6) Uani D U P 1 5
F16 F 1.3044(10) 0.6687(6) 0.0766(13) 0.0864 0.189(12) Uani D U P 1 7
F17 F 1.3459(7) 0.7690(16) 0.2016(7) 0.0942 0.189(12) Uani D U P 1 7
F18 F 1.2735(7) 0.7922(14) 0.1065(16) 0.0590 0.189(12) Uani D U P 1 7
F19 F 0.8796(4) 0.7504(3) -0.0991(3) 0.0978 1.0000 Uani . U . . .
F20 F 1.0280(4) 0.7739(3) -0.0644(3) 0.0907 1.0000 Uani . U . . .
F21 F 0.9757(4) 0.8756(3) -0.0758(3) 0.0970 1.0000 Uani . U . . .
F22 F 0.8661(3) 1.0757(2) 0.1603(2) 0.0647 1.0000 Uani . . . . .
F23 F 0.8774(2) 1.0642(2) 0.2753(2) 0.0578 1.0000 Uani . . . . .
F24 F 1.0051(2) 1.1279(2) 0.2473(3) 0.0683 1.0000 Uani . . . . .
F101 F 1.2720(9) 1.0301(8) 0.4866(8) 0.1130 0.417(5) Uani D U P 1 2
F103 F 1.2093(9) 1.0543(7) 0.5897(6) 0.1225 0.417(5) Uani D U P 1 2
F104 F 1.0650(9) 0.7582(8) 0.5535(8) 0.0974 0.417(5) Uani D U P 1 2
F105 F 0.9239(10) 0.7640(8) 0.5346(9) 0.1159 0.417(5) Uani D U P 1 2
F106 F 0.9541(8) 0.6595(6) 0.4441(5) 0.1009 0.417(5) Uani D U P 1 2
F110 F 0.5614(14) 0.536(3) -0.0441(10) 0.0696 0.23(7) Uani D U P 1 4
F111 F 0.647(4) 0.4583(9) -0.0337(8) 0.0719 0.23(7) Uani D U P 1 4
F112 F 0.700(2) 0.559(2) -0.0715(5) 0.0781 0.23(7) Uani D U P 1 4
F113 F 0.9442(9) 0.4376(5) 0.1282(12) 0.0787 0.166(6) Uani D U P 1 6
F114 F 1.0198(15) 0.4064(5) 0.0349(7) 0.0771 0.166(6) Uani D U P 1 6
F115 F 1.0910(8) 0.4458(4) 0.1622(10) 0.0704 0.166(6) Uani D U P 1 6
F116 F 1.2806(3) 0.6855(4) 0.0517(3) 0.0711 0.811(12) Uani D U P 1 8
F117 F 1.3490(3) 0.7225(5) 0.1764(4) 0.0758 0.811(12) Uani D U P 1 8
F118 F 1.2946(4) 0.8165(4) 0.1528(5) 0.0977 0.811(12) Uani D U P 1 8
O1 O 0.5787(2) 0.2934(2) 0.25435(19) 0.0348 1.0000 Uani . . . . .
C1 C 0.5594(4) -0.0062(3) 0.1618(3) 0.0386 1.0000 Uani . . . . .
C2 C 0.6478(4) -0.0188(3) 0.1843(3) 0.0440 1.0000 Uani . . . . .
C3 C 0.6590(4) -0.1041(4) 0.1438(4) 0.0509 1.0000 Uani . . . . .
C4 C 0.5823(4) -0.1768(4) 0.0819(4) 0.0529 1.0000 Uani . . . . .
C5 C 0.4949(4) -0.1645(3) 0.0588(4) 0.0482 1.0000 Uani . . . . .
C6 C 0.4835(4) -0.0800(3) 0.0987(3) 0.0434 1.0000 Uani . . . . .
C7 C 0.4244(4) 0.0913(3) 0.1727(3) 0.0383 1.0000 Uani . . . . .
C8 C 0.3968(4) 0.1022(4) 0.1018(3) 0.0486 1.0000 Uani . . . . .
C9 C 0.2994(4) 0.0827(4) 0.0669(4) 0.0577 1.0000 Uani . . . . .
C10 C 0.2290(4) 0.0532(5) 0.1025(4) 0.0608 1.0000 Uani . . . . .
C11 C 0.2561(4) 0.0432(5) 0.1730(4) 0.0640 1.0000 Uani . . . . .
C12 C 0.3530(4) 0.0625(4) 0.2089(4) 0.0531 1.0000 Uani . . . . .
C13 C 0.4319(4) 0.2971(4) 0.3881(4) 0.0517 1.0000 Uani . U . . .
C14 C 0.3951(4) 0.3353(4) 0.3427(4) 0.0537 1.0000 Uani . U . . .
C15 C 0.2950(5) 0.3142(5) 0.3150(5) 0.0719 1.0000 Uani . U . . .
C16 C 0.2318(5) 0.2576(5) 0.3328(6) 0.0835 1.0000 Uani . U . . .
C17 C 0.2670(6) 0.2189(5) 0.3792(5) 0.0857 1.0000 Uani . U . . .
C18 C 0.3675(5) 0.2366(4) 0.4068(5) 0.0681 1.0000 Uani . U . . .
C19 C 0.5960(6) 0.3794(4) 0.5375(4) 0.0663 1.0000 Uani . U . . .
C20 C 0.5300(6) 0.4023(4) 0.5860(4) 0.0702 1.0000 Uani . U . . .
C21 C 0.5627(8) 0.4518(5) 0.6740(5) 0.0885 1.0000 Uani . U . . .
C22 C 0.6583(9) 0.4782(6) 0.7120(5) 0.1029 1.0000 Uani . U . . .
C23 C 0.7256(8) 0.4574(6) 0.6661(5) 0.1003 1.0000 Uani . U . . .
C24 C 0.6925(6) 0.4054(5) 0.5772(4) 0.0777 1.0000 Uani . U . . .
C25 C 0.6299(3) 0.2570(3) 0.1955(3) 0.0334 1.0000 Uani . . . . .
C26 C 0.6224(3) 0.1664(3) 0.1703(3) 0.0348 1.0000 Uani . . . . .
C27 C 0.6732(4) 0.1279(3) 0.1110(3) 0.0408 1.0000 Uani . . . . .
C28 C 0.7312(4) 0.1797(4) 0.0823(3) 0.0445 1.0000 Uani . . . . .
C29 C 0.7379(4) 0.2702(3) 0.1101(3) 0.0405 1.0000 Uani . . . . .
C30 C 0.6848(3) 0.3101(3) 0.1662(3) 0.0364 1.0000 Uani . . . . .
C31 C 0.6800(4) 0.4065(3) 0.1961(3) 0.0385 1.0000 Uani . . . . .
C32 C 0.5844(4) 0.4008(4) 0.1443(3) 0.0482 1.0000 Uani . . . . .
C33 C 0.7651(4) 0.4669(3) 0.1831(4) 0.0481 1.0000 Uani . . . . .
C34 C 0.6772(3) 0.4434(3) 0.2893(3) 0.0375 1.0000 Uani . . . . .
C35 C 0.7211(4) 0.5327(3) 0.3520(3) 0.0481 1.0000 Uani . . . . .
C36 C 0.7134(4) 0.5597(4) 0.4349(4) 0.0543 1.0000 Uani . . . . .
C37 C 0.6630(4) 0.4982(3) 0.4574(3) 0.0485 1.0000 Uani . . . . .
C38 C 0.6195(3) 0.4067(3) 0.3965(3) 0.0379 1.0000 Uani . . . . .
C39 C 0.6266(3) 0.3835(3) 0.3140(3) 0.0355 1.0000 Uani . . . . .
C40 C 0.4927(6) -0.0306(5) 0.3258(5) 0.0792 1.0000 Uani . . . . .
C41 C 0.5850(5) 0.0467(4) 0.3640(4) 0.0549 1.0000 Uani . . . . .
C42 C 0.6131(6) 0.1131(5) 0.4533(4) 0.0702 1.0000 Uani . U . . .
C43 C 0.5446(7) 0.1357(6) 0.5006(5) 0.0798 1.0000 Uani . U . . .
C44 C 0.5766(9) 0.2003(6) 0.5866(6) 0.0967 1.0000 Uani . U . . .
C45 C 0.6731(10) 0.2418(7) 0.6240(6) 0.1038 1.0000 Uani . U . . .
C46 C 0.7402(9) 0.2254(7) 0.5793(6) 0.1080 1.0000 Uani . U . . .
C47 C 0.7111(7) 0.1633(6) 0.4942(5) 0.0838 1.0000 Uani . U . . .
C48 C 1.0046(3) 0.8237(3) 0.3185(2) 0.0422 1.0000 Uani D U . . .
C49 C 1.0832(8) 0.9038(6) 0.3553(4) 0.0371 0.583(5) Uani D U P 1 1
C50 C 1.1225(8) 0.9552(5) 0.4415(5) 0.0537 0.583(5) Uani D U P 1 1
C51 C 1.0941(8) 0.9249(6) 0.4963(3) 0.0486 0.583(5) Uani D U P 1 1
C52 C 1.0162(7) 0.8471(6) 0.4631(4) 0.0452 0.583(5) Uani D U P 1 1
C53 C 0.9767(11) 0.7963(8) 0.3772(4) 0.0551 0.583(5) Uani D U P 1 1
C54 C 0.8432(3) 0.7142(3) 0.1876(3) 0.0347 1.0000 Uani . . . . .
C55 C 0.7804(4) 0.7384(3) 0.2407(3) 0.0430 1.0000 Uani . . . . .
C56 C 0.6797(3) 0.6986(3) 0.2105(3) 0.0437 1.0000 Uani D . . . .
C57 C 0.6379(3) 0.6355(3) 0.1267(3) 0.0415 1.0000 Uani . . . . .
C58 C 0.6979(3) 0.6109(3) 0.0728(3) 0.0365 1.0000 Uani D . . . .
C59 C 0.7977(3) 0.6491(3) 0.1033(3) 0.0361 1.0000 Uani . . . . .
C60 C 1.0258(3) 0.7033(3) 0.1793(3) 0.0347 1.0000 Uani . . . . .
C61 C 0.9999(3) 0.6125(3) 0.1611(3) 0.0361 1.0000 Uani . . . . .
C62 C 1.0613(3) 0.5611(3) 0.1349(3) 0.0388 1.0000 Uani D . . . .
C63 C 1.1512(3) 0.5986(3) 0.1266(3) 0.0420 1.0000 Uani . . . . .
C64 C 1.1790(3) 0.6891(3) 0.1445(3) 0.0427 1.0000 Uani D . . . .
C65 C 1.1187(3) 0.7400(3) 0.1712(3) 0.0404 1.0000 Uani . . . . .
C66 C 0.9646(3) 0.8361(3) 0.1718(3) 0.0370 1.0000 Uani . . . . .
C67 C 0.9713(3) 0.8059(3) 0.0873(3) 0.0403 1.0000 Uani . . . . .
C68 C 0.9601(4) 0.8545(3) 0.0441(3) 0.0457 1.0000 Uani . . . . .
C69 C 0.9425(4) 0.9373(3) 0.0837(3) 0.0445 1.0000 Uani . . . . .
C70 C 0.9372(3) 0.9686(3) 0.1678(3) 0.0424 1.0000 Uani . . . . .
C71 C 0.9475(3) 0.9193(3) 0.2106(3) 0.0402 1.0000 Uani . . . . .
C72 C 1.2130(4) 1.0346(3) 0.4743(4) 0.0675 0.583(5) Uani D U P 1 1
C73 C 0.9768(4) 0.8127(4) 0.5196(4) 0.0598 0.583(5) Uani D U P 1 1
C74 C 0.61618(18) 0.72823(19) 0.26930(17) 0.0589 1.0000 Uani D . . . .
C75 C 0.65255(19) 0.54305(18) -0.01877(15) 0.0491 1.0000 Uani D . . . .
C76 C 1.0298(2) 0.46398(16) 0.11721(19) 0.0496 1.0000 Uani D U . . .
C77 C 1.27414(18) 0.72920(19) 0.1310(2) 0.0562 1.0000 Uani D U . . .
C78 C 0.9627(5) 0.8157(4) -0.0471(4) 0.0577 1.0000 Uani . . . . .
C79 C 0.9216(4) 1.0589(4) 0.2123(4) 0.0494 1.0000 Uani . . . . .
C80 C 0.9005(16) 0.3149(8) 0.3180(15) 0.149(9) 0.5000 Uiso D . . . .
C149 C 1.0714(14) 0.9111(7) 0.3740(5) 0.0473 0.417(5) Uani D U P 1 2
C150 C 1.1146(11) 0.9393(7) 0.4590(6) 0.0527 0.417(5) Uani D U P 1 2
C151 C 1.0810(12) 0.8886(7) 0.4987(4) 0.0472 0.417(5) Uani D U P 1 2
C152 C 1.0151(10) 0.8022(7) 0.4473(5) 0.0466 0.417(5) Uani D U P 1 2
C153 C 0.9768(19) 0.7714(10) 0.3605(6) 0.0573 0.417(5) Uani D U P 1 2
C172 C 1.1920(6) 1.0362(4) 0.5115(5) 0.0662 0.417(5) Uani D U P 1 2
C173 C 0.9912(7) 0.7458(6) 0.4948(6) 0.0640 0.417(5) Uani D U P 1 2
B1 B 0.9606(4) 0.7701(4) 0.2166(3) 0.0367 1.0000 Uani . . . . .
H21 H 0.7002 0.0313 0.2275 0.0533 1.0000 Uiso R . . . .
H31 H 0.7192 -0.1121 0.1591 0.0605 1.0000 Uiso R . . . .
H41 H 0.5893 -0.2352 0.0547 0.0637 1.0000 Uiso R . . . .
H51 H 0.4424 -0.2145 0.0156 0.0578 1.0000 Uiso R . . . .
H61 H 0.4233 -0.0722 0.0828 0.0516 1.0000 Uiso R . . . .
H81 H 0.4449 0.1234 0.0776 0.0593 1.0000 Uiso R . . . .
H91 H 0.2808 0.0890 0.0177 0.0700 1.0000 Uiso R . . . .
H101 H 0.1623 0.0407 0.0785 0.0729 1.0000 Uiso R . . . .
H111 H 0.2077 0.0220 0.1969 0.0776 1.0000 Uiso R . . . .
H121 H 0.3713 0.0566 0.2584 0.0641 1.0000 Uiso R . . . .
H141 H 0.4389 0.3762 0.3305 0.0647 1.0000 Uiso R . . . .
H151 H 0.2711 0.3404 0.2830 0.0901 1.0000 Uiso R . . . .
H161 H 0.1637 0.2444 0.3142 0.0988 1.0000 Uiso R . . . .
H171 H 0.2224 0.1796 0.3924 0.1073 1.0000 Uiso R . . . .
H181 H 0.3915 0.2087 0.4369 0.0840 1.0000 Uiso R . . . .
H201 H 0.4631 0.3837 0.5586 0.0873 1.0000 Uiso R . . . .
H211 H 0.5182 0.4672 0.7077 0.1057 1.0000 Uiso R . . . .
H221 H 0.6795 0.5116 0.7724 0.1239 1.0000 Uiso R . . . .
H231 H 0.7929 0.4791 0.6937 0.1198 1.0000 Uiso R . . . .
H241 H 0.7366 0.3867 0.5441 0.0944 1.0000 Uiso R . . . .
H271 H 0.6680 0.0657 0.0903 0.0483 1.0000 Uiso R . . . .
H281 H 0.7666 0.1532 0.0429 0.0534 1.0000 Uiso R . . . .
H291 H 0.7793 0.3052 0.0909 0.0487 1.0000 Uiso R . . . .
H321 H 0.5807 0.4603 0.1624 0.0594 1.0000 Uiso R . . . .
H322 H 0.5824 0.3734 0.0853 0.0594 1.0000 Uiso R . . . .
H323 H 0.5309 0.3655 0.1537 0.0594 1.0000 Uiso R . . . .
H331 H 0.7594 0.5258 0.2020 0.0597 1.0000 Uiso R . . . .
H332 H 0.8244 0.4712 0.2152 0.0597 1.0000 Uiso R . . . .
H333 H 0.7647 0.4414 0.1244 0.0597 1.0000 Uiso R . . . .
H351 H 0.7575 0.5758 0.3379 0.0578 1.0000 Uiso R . . . .
H361 H 0.7427 0.6217 0.4766 0.0653 1.0000 Uiso R . . . .
H371 H 0.6577 0.5178 0.5144 0.0578 1.0000 Uiso R . . . .
H401 H 0.5035 -0.0817 0.3286 0.0936 1.0000 Uiso R . . . .
H402 H 0.4467 -0.0130 0.3569 0.0936 1.0000 Uiso R . . . .
H403 H 0.4686 -0.0459 0.2680 0.0936 1.0000 Uiso R . . . .
H411 H 0.6379 0.0289 0.3447 0.0645 1.0000 Uiso R . . . .
H431 H 0.4770 0.1080 0.4736 0.0959 1.0000 Uiso R . . . .
H441 H 0.5307 0.2140 0.6193 0.1147 1.0000 Uiso R . . . .
H451 H 0.6943 0.2848 0.6829 0.1226 1.0000 Uiso R . . . .
H461 H 0.8074 0.2557 0.6073 0.1283 1.0000 Uiso R . . . .
H471 H 0.7588 0.1552 0.4626 0.1035 1.0000 Uiso R . . . .
H491 H 1.1087 0.9269 0.3199 0.0424 0.583(5) Uiso R . P 1 1
H511 H 1.1237 0.9588 0.5558 0.0610 0.583(5) Uiso R . P 1 1
H531 H 0.9250 0.7413 0.3576 0.0578 0.583(5) Uiso R . P 1 1
H551 H 0.8074 0.7835 0.2986 0.0525 1.0000 Uiso R . . . .
H571 H 0.5692 0.6094 0.1059 0.0502 1.0000 Uiso R . . . .
H591 H 0.8370 0.6299 0.0651 0.0431 1.0000 Uiso R . . . .
H611 H 0.9383 0.5846 0.1662 0.0448 1.0000 Uiso R . . . .
H631 H 1.1932 0.5635 0.1089 0.0512 1.0000 Uiso R . . . .
H651 H 1.1403 0.8021 0.1845 0.0489 1.0000 Uiso R . . . .
H671 H 0.9837 0.7502 0.0587 0.0489 1.0000 Uiso R . . . .
H691 H 0.9347 0.9707 0.0542 0.0552 1.0000 Uiso R . . . .
H711 H 0.9431 0.9429 0.2681 0.0490 1.0000 Uiso R . . . .
H801 H 0.9515 0.2934 0.3301 0.1721 0.5000 Uiso R . . . .
H802 H 0.8727 0.2850 0.2573 0.1721 0.5000 Uiso R . . . .
H1491 H 1.0903 0.9530 0.3529 0.0553 0.417(5) Uiso R . P 1 2
H1511 H 1.1031 0.9109 0.5583 0.0550 0.417(5) Uiso R . P 1 2
H1531 H 0.9338 0.7109 0.3277 0.0571 0.417(5) Uiso R . P 1 2

loop_
_atom_site_aniso_label
_atom_site_aniso_U_11
_atom_site_aniso_U_22
_atom_site_aniso_U_33
_atom_site_aniso_U_23
_atom_site_aniso_U_13
_atom_site_aniso_U_12
Pd1 0.0527(2) 0.0397(2) 0.0409(2) 0.02458(16) 0.01733(16) 0.01614(17)
P1 0.0353(6) 0.0312(5) 0.0395(6) 0.0193(5) 0.0144(5) 0.0084(5)
P2 0.0546(8) 0.0379(6) 0.0378(6) 0.0213(5) 0.0212(5) 0.0136(6)
F1 0.098(5) 0.063(4) 0.103(6) 0.033(4) -0.033(5) -0.006(4)
F2 0.168(5) 0.092(3) 0.159(4) 0.056(3) 0.057(4) 0.054(3)
F3 0.101(5) 0.081(4) 0.089(5) 0.026(4) -0.008(4) -0.042(4)
F4 0.104(6) 0.087(5) 0.078(4) 0.052(4) 0.008(4) 0.029(4)
F5 0.094(4) 0.116(5) 0.075(4) 0.055(4) 0.050(3) 0.050(4)
F6 0.097(5) 0.079(4) 0.047(3) 0.034(3) 0.010(3) -0.013(3)
F7 0.103(3) 0.099(3) 0.089(3) 0.034(2) 0.055(2) 0.061(3)
F8 0.072(2) 0.116(3) 0.068(2) 0.044(2) 0.0436(19) 0.029(2)
F9 0.045(2) 0.135(4) 0.078(3) -0.002(2) 0.0307(18) 0.004(2)
F10 0.049(3) 0.076(4) 0.050(2) 0.024(2) 0.002(2) 0.027(3)
F11 0.078(6) 0.047(3) 0.061(3) 0.012(2) 0.003(3) 0.012(2)
F12 0.046(3) 0.108(5) 0.039(2) 0.021(2) 0.0132(19) 0.025(3)
F13 0.114(4) 0.056(2) 0.076(3) 0.046(2) 0.023(3) 0.016(3)
F14 0.067(3) 0.042(2) 0.087(3) 0.027(2) 0.000(2) 0.0012(19)
F15 0.081(3) 0.045(2) 0.187(6) 0.049(3) 0.084(4) 0.029(2)
F16 0.065(8) 0.107(9) 0.088(9) 0.041(8) 0.042(8) 0.027(8)
F17 0.044(8) 0.135(11) 0.073(9) 0.047(9) 0.010(7) -0.017(9)
F18 0.067(7) 0.063(7) 0.089(7) 0.058(6) 0.056(6) 0.032(6)
F19 0.114(4) 0.097(3) 0.057(2) 0.027(2) 0.022(2) 0.010(3)
F20 0.119(3) 0.115(3) 0.078(3) 0.055(2) 0.059(2) 0.072(3)
F21 0.174(4) 0.072(2) 0.080(2) 0.056(2) 0.065(3) 0.046(3)
F22 0.070(2) 0.059(2) 0.078(2) 0.0361(18) 0.0194(18) 0.0355(18)
F23 0.0572(19) 0.0473(17) 0.066(2) 0.0199(15) 0.0208(16) 0.0215(15)
F24 0.0514(19) 0.0363(16) 0.095(3) 0.0195(17) 0.0128(18) 0.0008(14)
F101 0.102(7) 0.074(6) 0.093(7) 0.013(6) 0.019(6) -0.035(5)
F103 0.138(7) 0.082(5) 0.076(5) 0.022(5) -0.013(5) -0.036(5)
F104 0.106(7) 0.096(6) 0.081(5) 0.054(5) 0.010(5) 0.000(6)
F105 0.138(7) 0.119(6) 0.128(6) 0.079(5) 0.074(6) 0.043(6)
F106 0.133(7) 0.079(5) 0.065(5) 0.048(4) -0.001(5) -0.022(5)
F110 0.052(7) 0.083(9) 0.057(7) 0.027(7) 0.004(6) 0.010(7)
F111 0.073(10) 0.047(7) 0.061(7) -0.001(6) -0.004(7) 0.023(7)
F112 0.047(7) 0.123(10) 0.036(7) 0.023(7) 0.011(6) 0.010(8)
F113 0.096(10) 0.046(7) 0.096(9) 0.037(8) 0.038(8) 0.013(8)
F114 0.090(9) 0.045(7) 0.069(9) 0.014(7) 0.002(8) 0.011(8)
F115 0.070(7) 0.037(6) 0.123(7) 0.045(6) 0.031(7) 0.032(5)
F116 0.056(3) 0.110(4) 0.061(3) 0.054(3) 0.029(2) 0.016(3)
F117 0.034(2) 0.118(5) 0.072(3) 0.047(4) 0.017(2) 0.013(2)
F118 0.064(3) 0.057(3) 0.167(6) 0.042(4) 0.065(4) 0.012(2)
O1 0.0352(16) 0.0299(15) 0.0391(16) 0.0168(13) 0.0158(13) 0.0063(13)
C1 0.042(3) 0.035(2) 0.045(3) 0.023(2) 0.019(2) 0.011(2)
C2 0.041(3) 0.040(3) 0.054(3) 0.023(2) 0.021(2) 0.011(2)
C3 0.049(3) 0.051(3) 0.067(4) 0.034(3) 0.025(3) 0.024(3)
C4 0.062(3) 0.037(3) 0.065(4) 0.025(3) 0.027(3) 0.018(2)
C5 0.051(3) 0.037(3) 0.051(3) 0.018(2) 0.017(2) 0.008(2)
C6 0.045(3) 0.040(3) 0.050(3) 0.025(2) 0.019(2) 0.011(2)
C7 0.039(2) 0.033(2) 0.043(3) 0.019(2) 0.014(2) 0.009(2)
C8 0.045(3) 0.052(3) 0.051(3) 0.028(3) 0.014(2) 0.011(2)
C9 0.046(3) 0.069(4) 0.060(3) 0.034(3) 0.009(3) 0.018(3)
C10 0.039(3) 0.072(4) 0.068(4) 0.031(3) 0.011(3) 0.019(3)
C11 0.041(3) 0.080(4) 0.072(4) 0.038(4) 0.024(3) 0.012(3)
C12 0.045(3) 0.061(3) 0.058(3) 0.033(3) 0.021(2) 0.014(3)
C13 0.053(3) 0.040(2) 0.059(3) 0.019(2) 0.033(2) 0.008(2)
C14 0.046(3) 0.051(3) 0.054(3) 0.020(2) 0.017(2) 0.005(2)
C15 0.050(3) 0.068(4) 0.070(4) 0.013(3) 0.010(3) 0.011(3)
C16 0.048(3) 0.059(4) 0.098(5) 0.003(3) 0.027(3) 0.001(3)
C17 0.063(4) 0.055(3) 0.098(4) 0.007(3) 0.048(3) -0.008(3)
C18 0.078(4) 0.044(3) 0.082(4) 0.026(3) 0.048(3) 0.013(3)
C19 0.115(4) 0.058(3) 0.042(3) 0.031(2) 0.031(3) 0.036(3)
C20 0.121(5) 0.053(3) 0.052(3) 0.032(3) 0.046(3) 0.031(3)
C21 0.152(7) 0.073(4) 0.053(4) 0.031(3) 0.052(4) 0.042(5)
C22 0.172(8) 0.084(5) 0.044(4) 0.026(3) 0.025(5) 0.037(5)
C23 0.136(7) 0.094(5) 0.059(4) 0.032(4) 0.003(4) 0.036(5)
C24 0.105(5) 0.080(4) 0.044(3) 0.028(3) 0.009(3) 0.031(4)
C25 0.033(2) 0.032(2) 0.033(2) 0.0152(18) 0.0113(18) 0.0066(18)
C26 0.036(2) 0.034(2) 0.036(2) 0.0190(19) 0.0127(18) 0.0085(19)
C27 0.045(3) 0.038(2) 0.045(3) 0.022(2) 0.018(2) 0.015(2)
C28 0.045(3) 0.047(3) 0.047(3) 0.022(2) 0.025(2) 0.017(2)
C29 0.039(3) 0.041(2) 0.044(3) 0.022(2) 0.017(2) 0.009(2)
C30 0.036(2) 0.035(2) 0.040(2) 0.021(2) 0.0127(19) 0.0068(19)
C31 0.043(3) 0.034(2) 0.041(2) 0.021(2) 0.016(2) 0.008(2)
C32 0.058(3) 0.043(3) 0.049(3) 0.026(2) 0.015(2) 0.017(2)
C33 0.055(3) 0.038(3) 0.052(3) 0.025(2) 0.023(2) 0.005(2)
C34 0.034(2) 0.035(2) 0.045(3) 0.022(2) 0.014(2) 0.0067(19)
C35 0.053(3) 0.032(2) 0.055(3) 0.019(2) 0.023(2) 0.006(2)
C36 0.062(3) 0.037(3) 0.050(3) 0.012(2) 0.021(3) 0.005(2)
C37 0.052(3) 0.040(3) 0.042(3) 0.012(2) 0.018(2) 0.007(2)
C38 0.038(2) 0.034(2) 0.043(3) 0.019(2) 0.016(2) 0.0078(19)
C39 0.035(2) 0.030(2) 0.041(2) 0.0176(19) 0.0124(19) 0.0084(18)
C40 0.115(6) 0.057(4) 0.077(5) 0.045(4) 0.031(4) 0.018(4)
C41 0.078(4) 0.053(3) 0.056(3) 0.035(3) 0.031(3) 0.035(3)
C42 0.107(4) 0.079(3) 0.066(3) 0.052(3) 0.042(3) 0.055(3)
C43 0.114(5) 0.086(4) 0.072(4) 0.050(4) 0.050(4) 0.049(4)
C44 0.147(7) 0.096(5) 0.084(5) 0.056(4) 0.071(5) 0.057(5)
C45 0.165(8) 0.095(5) 0.070(5) 0.052(4) 0.028(5) 0.052(5)
C46 0.126(7) 0.111(6) 0.081(5) 0.043(5) 0.008(5) 0.040(5)
C47 0.096(5) 0.099(5) 0.069(4) 0.045(4) 0.014(4) 0.047(4)
C48 0.032(2) 0.046(3) 0.043(3) 0.016(2) 0.0114(19) 0.012(2)
C49 0.038(5) 0.030(4) 0.038(4) 0.009(4) 0.007(4) 0.017(3)
C50 0.080(6) 0.037(4) 0.044(5) 0.020(4) -0.006(4) 0.029(4)
C51 0.047(5) 0.040(6) 0.046(4) 0.015(4) -0.002(4) 0.010(5)
C52 0.047(5) 0.041(6) 0.039(5) 0.010(5) 0.013(4) 0.014(6)
C53 0.032(4) 0.072(8) 0.037(5) 0.017(6) 0.008(5) -0.006(5)
C54 0.032(2) 0.033(2) 0.042(2) 0.020(2) 0.0131(19) 0.0085(18)
C55 0.039(3) 0.041(3) 0.040(3) 0.014(2) 0.014(2) 0.007(2)
C56 0.034(2) 0.043(3) 0.049(3) 0.018(2) 0.018(2) 0.009(2)
C57 0.029(2) 0.042(3) 0.049(3) 0.019(2) 0.010(2) 0.006(2)
C58 0.034(2) 0.039(2) 0.040(2) 0.021(2) 0.0116(19) 0.0095(19)
C59 0.033(2) 0.038(2) 0.043(2) 0.023(2) 0.0159(19) 0.0109(19)
C60 0.030(2) 0.036(2) 0.037(2) 0.0197(19) 0.0090(18) 0.0051(18)
C61 0.031(2) 0.038(2) 0.041(2) 0.021(2) 0.0125(18) 0.0059(19)
C62 0.043(3) 0.036(2) 0.038(2) 0.019(2) 0.013(2) 0.010(2)
C63 0.033(2) 0.047(3) 0.052(3) 0.025(2) 0.016(2) 0.015(2)
C64 0.033(2) 0.044(3) 0.051(3) 0.024(2) 0.015(2) 0.008(2)
C65 0.036(2) 0.035(2) 0.048(3) 0.020(2) 0.013(2) 0.006(2)
C66 0.027(2) 0.033(2) 0.047(3) 0.019(2) 0.0111(19) 0.0036(18)
C67 0.038(2) 0.032(2) 0.052(3) 0.021(2) 0.017(2) 0.0075(19)
C68 0.042(3) 0.041(3) 0.056(3) 0.027(2) 0.018(2) 0.007(2)
C69 0.042(3) 0.039(2) 0.059(3) 0.030(2) 0.018(2) 0.008(2)
C70 0.030(2) 0.034(2) 0.058(3) 0.020(2) 0.011(2) 0.0063(19)
C71 0.029(2) 0.040(2) 0.050(3) 0.021(2) 0.012(2) 0.0076(19)
C72 0.102(7) 0.038(4) 0.036(5) 0.006(4) -0.021(5) 0.020(5)
C73 0.053(5) 0.075(6) 0.057(6) 0.040(5) 0.015(4) 0.013(5)
C74 0.035(3) 0.066(4) 0.056(3) 0.014(3) 0.017(2) 0.008(3)
C75 0.034(3) 0.057(3) 0.049(3) 0.021(3) 0.010(2) 0.012(2)
C76 0.047(3) 0.042(3) 0.068(3) 0.029(3) 0.024(3) 0.016(2)
C77 0.041(3) 0.053(3) 0.086(4) 0.040(3) 0.029(3) 0.017(2)
C78 0.075(4) 0.048(3) 0.064(4) 0.035(3) 0.029(3) 0.021(3)
C79 0.042(3) 0.039(3) 0.064(3) 0.023(3) 0.016(2) 0.010(2)
C149 0.045(6) 0.033(6) 0.047(7) 0.003(5) 0.016(6) 0.015(5)
C150 0.081(7) 0.037(5) 0.041(6) 0.020(5) -0.015(6) 0.031(5)
C151 0.047(7) 0.036(8) 0.042(6) 0.011(5) 0.007(5) 0.003(7)
C152 0.045(6) 0.035(7) 0.037(6) 0.003(6) 0.012(5) 0.001(7)
C153 0.040(6) 0.072(10) 0.025(6) 0.011(7) 0.008(5) -0.016(8)
C172 0.101(8) 0.035(5) 0.035(6) 0.001(5) -0.026(6) 0.026(5)
C173 0.056(7) 0.075(8) 0.054(7) 0.037(7) 0.014(6) -0.002(7)
B1 0.032(3) 0.035(3) 0.042(3) 0.019(2) 0.014(2) 0.005(2)

loop_
_atom_type_symbol
_atom_type_scat_dispersion_real
_atom_type_scat_dispersion_imag
_atom_type_scat_Cromer_Mann_a1
_atom_type_scat_Cromer_Mann_b1
_atom_type_scat_Cromer_Mann_a2
_atom_type_scat_Cromer_Mann_b2
_atom_type_scat_Cromer_Mann_a3
_atom_type_scat_Cromer_Mann_b3
_atom_type_scat_Cromer_Mann_a4
_atom_type_scat_Cromer_Mann_b4
_atom_type_scat_Cromer_Mann_c
_atom_type_scat_source
C 0.0181 0.0091 2.3100 20.8439 1.0200 10.2075 1.5886 0.5687 0.8650 51.6512 0.2156 'International Tables Vol C 4.2.6.8 and 6.1.1.4'
H 0.0000 0.0000 0.4930 10.5109 0.3229 26.1257 0.1402 3.1424 0.0408 57.7998 0.0030 'International Tables Vol C 4.2.6.8 and 6.1.1.4'
B 0.0090 0.0039 2.0545 23.2185 1.3326 1.0210 1.0979 60.3498 0.7068 0.1403 -0.1932 'International Tables Vol C 4.2.6.8 and 6.1.1.4'
O 0.0492 0.0322 3.0485 13.2771 2.2868 5.7011 1.5463 0.3239 0.8670 32.9089 0.2508 'International Tables Vol C 4.2.6.8 and 6.1.1.4'
F 0.0727 0.0534 3.5392 10.2825 2.6412 4.2944 1.5170 0.2615 1.0243 26.1476 0.2776 'International Tables Vol C 4.2.6.8 and 6.1.1.4'
P 0.2955 0.4335 6.4345 1.9067 4.1791 27.1570 1.7800 0.5260 1.4908 68.1645 1.1149 'International Tables Vol C 4.2.6.8 and 6.1.1.4'
Pd 0.1215 3.9337 19.3319 0.6987 15.5017 7.9893 5.2954 25.2052 0.6058 76.8986 5.2659 'International Tables Vol C 4.2.6.8 and 6.1.1.4'
Cl 0.3639 0.7018 11.4604 0.0104 7.1964 1.1662 6.2556 18.5194 1.6455 47.7784 -9.5574 'International Tables Vol C 4.2.6.8 and 6.1.1.4'

loop_
_geom_angle_atom_site_label_1
_geom_angle_atom_site_label_2
_geom_angle_atom_site_label_3
_geom_angle
_geom_angle_publ_flag
P1 Pd1 P2 107.75(4) yes
P1 Pd1 C41 93.61(16) yes
P2 Pd1 C41 156.20(16) yes
P1 Pd1 C42 132.26(19) yes
P2 Pd1 C42 119.71(18) yes
C41 Pd1 C42 38.9(2) yes
P1 Pd1 C43 144.59(18) yes
P2 Pd1 C43 96.99(15) yes
C41 Pd1 C43 59.2(2) yes
C42 Pd1 C43 29.7(2) yes
Pd1 P1 C1 115.66(16) yes
Pd1 P1 C7 110.92(16) yes
C1 P1 C7 103.1(2) yes
Pd1 P1 C26 119.76(15) yes
C1 P1 C26 100.9(2) yes
C7 P1 C26 104.6(2) yes
Pd1 P2 C13 106.57(18) yes
Pd1 P2 C19 113.0(2) yes
C13 P2 C19 106.2(3) yes
Pd1 P2 C38 125.07(16) yes
C13 P2 C38 104.4(2) yes
C19 P2 C38 100.1(3) yes
C25 O1 C39 113.6(3) yes
P1 C1 C2 118.0(4) yes
P1 C1 C6 123.1(4) yes
C2 C1 C6 118.9(4) yes
C1 C2 C3 120.5(5) yes
C1 C2 H21 119.6 no
C3 C2 H21 119.9 no
C2 C3 C4 119.7(5) yes
C2 C3 H31 120.1 no
C4 C3 H31 120.2 no
C3 C4 C5 120.1(5) yes
C3 C4 H41 119.9 no
C5 C4 H41 120.0 no
C4 C5 C6 120.4(5) yes
C4 C5 H51 119.8 no
C6 C5 H51 119.7 no
C1 C6 C5 120.5(5) yes
C1 C6 H61 119.6 no
C5 C6 H61 119.9 no
P1 C7 C8 123.0(4) yes
P1 C7 C12 117.7(4) yes
C8 C7 C12 119.3(5) yes
C7 C8 C9 119.8(5) yes
C7 C8 H81 120.0 no
C9 C8 H81 120.2 no
C8 C9 C10 120.7(6) yes
C8 C9 H91 119.5 no
C10 C9 H91 119.8 no
C9 C10 C11 119.7(5) yes
C9 C10 H101 120.0 no
C11 C10 H101 120.4 no
C10 C11 C12 120.6(6) yes
C10 C11 H111 119.7 no
C12 C11 H111 119.7 no
C7 C12 C11 120.1(6) yes
C7 C12 H121 119.9 no
C11 C12 H121 120.0 no
P2 C13 C14 122.5(4) yes
P2 C13 C18 117.8(5) yes
C14 C13 C18 119.6(6) yes
C13 C14 C15 120.4(6) yes
C13 C14 H141 119.2 no
C15 C14 H141 120.4 no
C14 C15 C16 121.3(8) yes
C14 C15 H151 119.1 no
C16 C15 H151 119.5 no
C15 C16 C17 119.4(7) yes
C15 C16 H161 120.5 no
C17 C16 H161 120.1 no
C16 C17 C18 121.2(7) yes
C16 C17 H171 119.4 no
C18 C17 H171 119.4 no
C13 C18 C17 118.0(7) yes
C13 C18 H181 120.7 no
C17 C18 H181 121.3 no
P2 C19 C20 123.2(6) yes
P2 C19 C24 116.9(5) yes
C20 C19 C24 119.8(6) yes
C19 C20 C21 119.5(8) yes
C19 C20 H201 119.8 no
C21 C20 H201 120.7 no
C20 C21 C22 119.9(8) yes
C20 C21 H211 120.1 no
C22 C21 H211 120.0 no
C21 C22 C23 122.2(8) yes
C21 C22 H221 118.8 no
C23 C22 H221 119.0 no
C22 C23 C24 118.1(10) yes
C22 C23 H231 120.9 no
C24 C23 H231 121.0 no
C23 C24 C19 120.5(8) yes
C23 C24 H241 120.0 no
C19 C24 H241 119.5 no
O1 C25 C26 115.6(4) yes
O1 C25 C30 120.1(4) yes
C26 C25 C30 124.3(4) yes
P1 C26 C25 118.5(3) yes
P1 C26 C27 124.6(4) yes
C25 C26 C27 116.9(4) yes
C26 C27 C28 120.4(4) yes
C26 C27 H271 119.7 no
C28 C27 H271 119.9 no
C27 C28 C29 120.8(5) yes
C27 C28 H281 119.7 no
C29 C28 H281 119.4 no
C28 C29 C30 120.6(4) yes
C28 C29 H291 119.8 no
C30 C29 H291 119.6 no
C29 C30 C25 116.9(4) yes
C29 C30 C31 125.6(4) yes
C25 C30 C31 117.5(4) yes
C30 C31 C32 108.6(4) yes
C30 C31 C33 112.0(4) yes
C32 C31 C33 108.6(4) yes
C30 C31 C34 106.6(4) yes
C32 C31 C34 108.4(4) yes
C33 C31 C34 112.5(4) yes
C31 C32 H321 109.2 no
C31 C32 H322 109.8 no
H321 C32 H322 109.5 no
C31 C32 H323 109.4 no
H321 C32 H323 109.5 no
H322 C32 H323 109.5 no
C31 C33 H331 109.5 no
C31 C33 H332 109.0 no
H331 C33 H332 109.5 no
C31 C33 H333 109.9 no
H331 C33 H333 109.5 no
H332 C33 H333 109.5 no
C31 C34 C35 125.4(4) yes
C31 C34 C39 117.9(4) yes
C35 C34 C39 116.7(4) yes
C34 C35 C36 121.0(5) yes
C34 C35 H351 119.3 no
C36 C35 H351 119.7 no
C35 C36 C37 120.7(5) yes
C35 C36 H361 119.5 no
C37 C36 H361 119.7 no
C36 C37 C38 120.2(5) yes
C36 C37 H371 119.8 no
C38 C37 H371 119.9 no
P2 C38 C37 124.3(4) yes
P2 C38 C39 118.7(3) yes
C37 C38 C39 116.9(4) yes
O1 C39 C34 120.1(4) yes
O1 C39 C38 115.5(4) yes
C34 C39 C38 124.4(4) yes
C41 C40 H401 110.0 no
C41 C40 H402 108.7 no
H401 C40 H402 109.5 no
C41 C40 H403 109.7 no
H401 C40 H403 109.5 no
H402 C40 H403 109.5 no
C40 C41 Pd1 118.0(5) yes
C40 C41 C42 121.9(6) yes
Pd1 C41 C42 75.0(3) yes
C40 C41 H411 112.3 no
Pd1 C41 H411 112.5 no
C42 C41 H411 112.3 no
C41 C42 Pd1 66.1(3) yes
C41 C42 C43 122.6(8) yes
Pd1 C42 C43 98.7(4) yes
C41 C42 C47 120.0(7) yes
Pd1 C42 C47 101.4(5) yes
C43 C42 C47 117.2(7) yes
C42 C43 Pd1 51.6(3) yes
C42 C43 C44 119.7(9) yes
Pd1 C43 C44 125.0(6) yes
C42 C43 H431 120.0 no
Pd1 C43 H431 91.8 no
C44 C43 H431 120.2 no
C43 C44 C45 119.9(9) yes
C43 C44 H441 119.9 no
C45 C44 H441 120.1 no
C44 C45 C46 121.7(9) yes
C44 C45 H451 119.4 no
C46 C45 H451 118.9 no
C45 C46 C47 119.7(11) yes
C45 C46 H461 119.7 no
C47 C46 H461 120.6 no
C42 C47 C46 121.4(9) yes
C42 C47 H471 119.7 no
C46 C47 H471 118.9 no
C49 C48 C53 113.14(7) yes
C49 C48 B1 119.7(3) yes
C53 C48 B1 127.0(3) yes
C149 C48 C153 113.07(7) yes
C149 C48 B1 132.3(4) yes
C153 C48 B1 114.5(4) yes
C48 C49 C50 123.35(7) yes
C48 C49 H491 119.2 no
C50 C49 H491 117.3 no
C49 C50 C51 121.05(7) yes
C49 C50 C72 119.3(6) yes
C51 C50 C72 118.1(6) yes
C50 C51 C52 117.21(7) yes
C50 C51 H511 121.4 no
C52 C51 H511 121.2 no
C51 C52 C53 121.06(7) yes
C51 C52 C73 120.6(5) yes
C53 C52 C73 118.2(5) yes
C48 C53 C52 123.35(7) yes
C48 C53 H531 119.1 no
C52 C53 H531 117.4 no
C55 C54 C59 115.4(4) yes
C55 C54 B1 123.1(4) yes
C59 C54 B1 120.7(4) yes
C54 C55 C56 121.9(4) yes
C54 C55 H551 119.1 no
C56 C55 H551 119.1 no
C55 C56 C57 120.8(4) yes
C55 C56 C74 119.6(3) yes
C57 C56 C74 119.5(3) yes
C56 C57 C58 118.6(4) yes
C56 C57 H571 120.8 no
C58 C57 H571 120.7 no
C57 C58 C59 120.5(4) yes
C57 C58 C75 118.7(3) yes
C59 C58 C75 120.8(3) yes
C54 C59 C58 122.8(4) yes
C54 C59 H591 118.6 no
C58 C59 H591 118.6 no
C61 C60 C65 115.7(4) yes
C61 C60 B1 124.6(4) yes
C65 C60 B1 119.4(4) yes
C60 C61 C62 121.9(4) yes
C60 C61 H611 119.1 no
C62 C61 H611 119.0 no
C61 C62 C63 121.0(4) yes
C61 C62 C76 119.4(3) yes
C63 C62 C76 119.5(3) yes
C62 C63 C64 118.3(4) yes
C62 C63 H631 120.9 no
C64 C63 H631 120.8 no
C63 C64 C65 120.7(4) yes
C63 C64 C77 118.8(3) yes
C65 C64 C77 120.5(3) yes
C60 C65 C64 122.4(4) yes
C60 C65 H651 118.7 no
C64 C65 H651 118.9 no
C67 C66 C71 116.0(4) yes
C67 C66 B1 121.1(4) yes
C71 C66 B1 122.2(4) yes
C66 C67 C68 122.2(5) yes
C66 C67 H671 119.0 no
C68 C67 H671 118.8 no
C67 C68 C69 121.0(5) yes
C67 C68 C78 119.2(5) yes
C69 C68 C78 119.7(5) yes
C68 C69 C70 117.4(5) yes
C68 C69 H691 121.3 no
C70 C69 H691 121.4 no
C69 C70 C71 121.4(5) yes
C69 C70 C79 118.1(5) yes
C71 C70 C79 120.4(5) yes
C66 C71 C70 121.9(5) yes
C66 C71 H711 119.1 no
C70 C71 H711 118.9 no
C50 C72 F1 114.9(6) yes
C50 C72 F2 103.8(7) yes
F1 C72 F2 105.36(11) yes
C50 C72 F3 120.5(6) yes
F1 C72 F3 107.54(11) yes
F2 C72 F3 102.86(11) yes
C52 C73 F6 114.4(6) yes
C52 C73 F5 112.4(6) yes
F6 C73 F5 102.95(10) yes
C52 C73 F4 113.4(7) yes
F6 C73 F4 107.53(11) yes
F5 C73 F4 105.16(11) yes
C56 C74 F8 111.81(9) yes
C56 C74 F9 113.64(9) yes
F8 C74 F9 106.12(10) yes
C56 C74 F7 113.14(9) yes
F8 C74 F7 103.10(10) yes
F9 C74 F7 108.28(10) yes
C58 C75 F11 111.79(9) yes
C58 C75 F10 113.15(9) yes
F11 C75 F10 103.12(10) yes
C58 C75 F12 113.63(9) yes
F11 C75 F12 106.13(10) yes
F10 C75 F12 108.27(10) yes
C58 C75 F111 111.81(10) yes
C58 C75 F112 113.60(9) yes
F111 C75 F112 106.14(10) yes
C58 C75 F110 113.16(10) yes
F111 C75 F110 103.08(10) yes
F112 C75 F110 108.29(10) yes
C62 C76 F14 111.87(9) yes
C62 C76 F13 113.11(9) yes
F14 C76 F13 102.92(10) yes
C62 C76 F15 113.68(9) yes
F14 C76 F15 106.18(10) yes
F13 C76 F15 108.31(10) yes
C62 C76 F114 111.76(10) yes
C62 C76 F115 113.59(9) yes
F114 C76 F115 106.13(10) yes
C62 C76 F113 113.22(10) yes
F114 C76 F113 103.06(10) yes
F115 C76 F113 108.33(10) yes
C64 C77 F18 113.58(9) yes
C64 C77 F17 111.82(10) yes
F18 C77 F17 106.15(10) yes
C64 C77 F16 113.19(10) yes
F18 C77 F16 108.29(10) yes
F17 C77 F16 103.07(10) yes
C64 C77 F117 111.81(9) yes
C64 C77 F118 113.60(9) yes
F117 C77 F118 106.19(10) yes
C64 C77 F116 113.14(9) yes
F117 C77 F116 102.98(10) yes
F118 C77 F116 108.36(10) yes
C68 C78 F19 112.3(5) yes
C68 C78 F21 113.8(5) yes
F19 C78 F21 104.8(6) yes
C68 C78 F20 113.5(5) yes
F19 C78 F20 102.8(5) yes
F21 C78 F20 108.7(5) yes
C70 C79 F23 111.7(4) yes
C70 C79 F24 112.1(4) yes
F23 C79 F24 107.2(5) yes
C70 C79 F22 113.0(5) yes
F23 C79 F22 106.3(4) yes
F24 C79 F22 106.1(4) yes
Cl2 C80 Cl1 112.80(7) yes
Cl2 C80 H801 107.5 no
Cl1 C80 H801 109.3 no
Cl2 C80 H802 109.2 no
Cl1 C80 H802 108.3 no
H801 C80 H802 109.7 no
C48 C149 C150 123.33(7) yes
C48 C149 H1491 119.4 no
C150 C149 H1491 117.2 no
C149 C150 C151 121.02(7) yes
C149 C150 C172 117.7(7) yes
C151 C150 C172 120.7(7) yes
C150 C151 C152 117.21(7) yes
C150 C151 H1511 122.0 no
C152 C151 H1511 120.7 no
C151 C152 C153 121.03(7) yes
C151 C152 C173 113.8(7) yes
C153 C152 C173 125.2(7) yes
C48 C153 C152 123.33(7) yes
C48 C153 H1531 118.8 no
C152 C153 H1531 117.7 no
C150 C172 F101 106.4(10) yes
C150 C172 F103 107.3(7) yes
F101 C172 F103 107.50(11) yes
C150 C172 F2 126.6(8) yes
F101 C172 F2 105.11(11) yes
F103 C172 F2 102.69(11) yes
C152 C173 F104 115.1(9) yes
C152 C173 F105 112.1(10) yes
F104 C173 F105 105.18(11) yes
C152 C173 F106 113.1(8) yes
F104 C173 F106 107.46(11) yes
F105 C173 F106 102.84(11) yes
C54 B1 C60 112.8(4) yes
C54 B1 C66 101.4(4) yes
C60 B1 C66 110.0(4) yes
C54 B1 C48 113.1(4) yes
C60 B1 C48 105.4(4) yes
C66 B1 C48 114.3(4) yes

loop_
_geom_bond_atom_site_label_1
_geom_bond_atom_site_label_2
_geom_bond_distance
_geom_bond_publ_flag
Pd1 P1 2.3156(12) yes
Pd1 P2 2.4090(13) yes
Pd1 C41 2.108(5) yes
Pd1 C42 2.227(6) yes
Pd1 C43 2.810(7) yes
Cl1 C80 1.695(6) yes
Cl2 C80 1.696(6) yes
P1 C1 1.826(5) yes
P1 C7 1.821(5) yes
P1 C26 1.833(4) yes
P2 C13 1.818(6) yes
P2 C19 1.834(6) yes
P2 C38 1.829(5) yes
F1 C72 1.353(8) yes
F2 C72 1.336(7) yes
F2 C172 1.211(8) yes
F3 C72 1.270(8) yes
F4 C73 1.305(8) yes
F5 C73 1.323(7) yes
F6 C73 1.352(7) yes
F7 C74 1.306(5) yes
F8 C74 1.331(5) yes
F9 C74 1.323(4) yes
F10 C75 1.339(6) yes
F11 C75 1.359(6) yes
F12 C75 1.324(6) yes
F13 C76 1.320(5) yes
F14 C76 1.342(5) yes
F15 C76 1.311(5) yes
F16 C77 1.299(10) yes
F17 C77 1.331(10) yes
F18 C77 1.333(9) yes
F19 C78 1.338(8) yes
F20 C78 1.318(7) yes
F21 C78 1.321(6) yes
F22 C79 1.331(7) yes
F23 C79 1.349(7) yes
F24 C79 1.336(6) yes
F101 C172 1.314(9) yes
F103 C172 1.277(9) yes
F104 C173 1.319(9) yes
F105 C173 1.305(9) yes
F106 C173 1.292(9) yes
F110 C75 1.313(10) yes
F111 C75 1.347(10) yes
F112 C75 1.322(10) yes
F113 C76 1.296(10) yes
F114 C76 1.346(10) yes
F115 C76 1.312(9) yes
F116 C77 1.323(5) yes
F117 C77 1.342(5) yes
F118 C77 1.325(5) yes
O1 C25 1.385(5) yes
O1 C39 1.387(5) yes
C1 C2 1.401(7) yes
C1 C6 1.387(7) yes
C2 C3 1.395(7) yes
C2 H21 0.950 no
C3 C4 1.378(8) yes
C3 H31 0.950 no
C4 C5 1.388(8) yes
C4 H41 0.950 no
C5 C6 1.382(7) yes
C5 H51 0.950 no
C6 H61 0.950 no
C7 C8 1.389(7) yes
C7 C12 1.396(7) yes
C8 C9 1.383(8) yes
C8 H81 0.950 no
C9 C10 1.384(9) yes
C9 H91 0.950 no
C10 C11 1.372(9) yes
C10 H101 0.950 no
C11 C12 1.382(8) yes
C11 H111 0.950 no
C12 H121 0.950 no
C13 C14 1.380(9) yes
C13 C18 1.412(8) yes
C14 C15 1.394(9) yes
C14 H141 0.950 no
C15 C16 1.347(11) yes
C15 H151 0.950 no
C16 C17 1.390(13) yes
C16 H161 0.950 no
C17 C18 1.408(11) yes
C17 H171 0.950 no
C18 H181 0.950 no
C19 C20 1.393(10) yes
C19 C24 1.373(11) yes
C20 C21 1.385(10) yes
C20 H201 0.950 no
C21 C22 1.352(14) yes
C21 H211 0.950 no
C22 C23 1.375(14) yes
C22 H221 0.950 no
C23 C24 1.400(10) yes
C23 H231 0.950 no
C24 H241 0.950 no
C25 C26 1.396(6) yes
C25 C30 1.386(6) yes
C26 C27 1.397(7) yes
C27 C28 1.384(7) yes
C27 H271 0.950 no
C28 C29 1.390(7) yes
C28 H281 0.950 no
C29 C30 1.395(7) yes
C29 H291 0.950 no
C30 C31 1.532(6) yes
C31 C32 1.540(7) yes
C31 C33 1.533(7) yes
C31 C34 1.523(7) yes
C32 H321 0.950 no
C32 H322 0.950 no
C32 H323 0.950 no
C33 H331 0.950 no
C33 H332 0.950 no
C33 H333 0.950 no
C34 C35 1.384(7) yes
C34 C39 1.383(6) yes
C35 C36 1.382(8) yes
C35 H351 0.950 no
C36 C37 1.376(8) yes
C36 H361 0.950 no
C37 C38 1.400(7) yes
C37 H371 0.950 no
C38 C39 1.383(7) yes
C40 C41 1.484(10) yes
C40 H401 0.950 no
C40 H402 0.950 no
C40 H403 0.950 no
C41 C42 1.447(9) yes
C41 H411 0.950 no
C42 C43 1.410(10) yes
C42 C47 1.398(11) yes
C43 C44 1.395(12) yes
C43 H431 0.950 no
C44 C45 1.354(14) yes
C44 H441 0.950 no
C45 C46 1.349(15) yes
C45 H451 0.950 no
C46 C47 1.372(12) yes
C46 H461 0.950 no
C47 H471 0.950 no
C48 C49 1.394(5) yes
C48 C53 1.391(5) yes
C48 B1 1.610(6) yes
C48 C149 1.412(6) yes
C48 C153 1.422(6) yes
C48 B1 1.610(6) yes
C49 C50 1.369(5) yes
C49 H491 0.950 no
C50 C51 1.357(6) yes
C50 C72 1.493(6) yes
C51 C52 1.369(5) yes
C51 H511 0.950 no
C52 C53 1.365(5) yes
C52 C73 1.483(6) yes
C53 H531 0.950 no
C54 C55 1.408(7) yes
C54 C59 1.392(7) yes
C54 B1 1.648(7) yes
C55 C56 1.394(6) yes
C55 H551 0.950 no
C56 C57 1.370(7) yes
C56 C74 1.498(5) yes
C57 C58 1.386(6) yes
C57 H571 0.950 no
C58 C59 1.380(6) yes
C58 C75 1.493(4) yes
C59 H591 0.950 no
C60 C61 1.395(6) yes
C60 C65 1.409(7) yes
C60 B1 1.644(7) yes
C61 C62 1.392(6) yes
C61 H611 0.950 no
C62 C63 1.377(6) yes
C62 C76 1.500(4) yes
C63 C64 1.390(6) yes
C63 H631 0.950 no
C64 C65 1.374(6) yes
C64 C77 1.498(4) yes
C65 H651 0.950 no
C66 C67 1.401(7) yes
C66 C71 1.399(7) yes
C66 B1 1.643(7) yes
C67 C68 1.383(7) yes
C67 H671 0.950 no
C68 C69 1.398(7) yes
C68 C78 1.489(8) yes
C69 C70 1.387(8) yes
C69 H691 0.950 no
C70 C71 1.387(7) yes
C70 C79 1.502(7) yes
C71 H711 0.950 no
C80 H801 0.950 no
C80 H802 0.965 no
C149 C150 1.395(6) yes
C149 H1491 0.950 no
C150 C151 1.385(6) yes
C150 C172 1.565(7) yes
C151 C152 1.386(6) yes
C151 H1511 0.950 no
C152 C153 1.399(6) yes
C152 C173 1.552(7) yes
C153 H1531 0.950 no
